data_7049085
loop_
_publ_author_name
'Bulatov, Evgeny'
'Haukka, Matti'

_publ_section_title
;
 Non-conventional synthesis and photophysical studies of platinum(ii)
 complexes with methylene bridged 2,2'-dipyridylamine derivatives.
;
_journal_issue 10
_journal_name_full 'Dalton transactions (Cambridge, England : 2003)'
_journal_page_first 3369
_journal_page_last 3379
_journal_paper_doi 10.1039/c8dt03912g
_journal_volume 48
_journal_year 2019
_chemical_formula_moiety 'C36 H28 N8 Pt, 2(C F3 O3 S), 2(H2 O)'
_chemical_formula_sum 'C38 H32 F6 N8 O8 Pt S2'
_chemical_formula_weight 1101.92
_chemical_name_systematic 'Bis(2-cyanobenzyldi(2-pyridyl)amine)platinum(II) triflate'
_space_group_crystal_system triclinic
_space_group_IT_number 2
_space_group_name_Hall '-P 1'
_space_group_name_H-M_alt 'P -1'
_symmetry_space_group_name_Hall '-P 1'
_symmetry_space_group_name_H-M 'P -1'
_atom_sites_solution_hydrogens mixed
_audit_creation_date 2018-06-18
_audit_creation_method
;
Olex2 1.2
(compiled 2015.09.30 svn.r3233 for OlexSys, GUI svn.r5103)
;
_audit_update_record
;
2018-09-21 deposited with the CCDC.
2019-02-12 downloaded from the CCDC.
;
_cell_angle_alpha 70.9280(10)
_cell_angle_beta 88.4740(10)
_cell_angle_gamma 76.130(2)
_cell_formula_units_Z 1
_cell_length_a 8.9668(3)
_cell_length_b 9.5673(2)
_cell_length_c 12.7115(4)
_cell_measurement_reflns_used 17737
_cell_measurement_temperature 170(2)
_cell_measurement_theta_max 30.03
_cell_measurement_theta_min 1.00
_cell_volume 999.00(5)
_computing_cell_refinement 'Denzo/Scalepack (Otwinowski & Minor, 1997)'
_computing_data_collection 'Collect (Bruker AXS BV, 1997-2008)'
_computing_data_reduction 'Denzo/Scalepack (Otwinowski & Minor, 1997)'
_computing_molecular_graphics 'Olex2 (Dolomanov et al., 2009)'
_computing_publication_material 'Olex2 (Dolomanov et al., 2009)'
_computing_structure_refinement 'ShelXL (Sheldrick, 2015)'
_computing_structure_solution 'ShelXT (Sheldrick, 2015)'
_diffrn_ambient_temperature 170.15
_diffrn_detector_area_resol_mean 16
_diffrn_measured_fraction_theta_full 0.998
_diffrn_measured_fraction_theta_max 0.993
_diffrn_measurement_device '\k-geometry diffractometer'
_diffrn_measurement_device_type 'Bruker KAPPA APEX II CCD'
_diffrn_measurement_method '\f scans and \w scans with \k offset'
_diffrn_radiation_monochromator 'horizontally mounted graphite crystal'
_diffrn_radiation_type MoK\a
_diffrn_radiation_wavelength 0.71073
_diffrn_reflns_av_R_equivalents 0.0268
_diffrn_reflns_av_unetI/netI 0.0272
_diffrn_reflns_Laue_measured_fraction_full 0.998
_diffrn_reflns_Laue_measured_fraction_max 0.993
_diffrn_reflns_limit_h_max 12
_diffrn_reflns_limit_h_min -12
_diffrn_reflns_limit_k_max 13
_diffrn_reflns_limit_k_min -13
_diffrn_reflns_limit_l_max 17
_diffrn_reflns_limit_l_min -17
_diffrn_reflns_number 20912
_diffrn_reflns_point_group_measured_fraction_full 0.998
_diffrn_reflns_point_group_measured_fraction_max 0.993
_diffrn_reflns_theta_full 26.000
_diffrn_reflns_theta_max 30.087
_diffrn_reflns_theta_min 2.323
_diffrn_source 'fine-focus sealed tube'
_exptl_absorpt_coefficient_mu 3.708
_exptl_absorpt_correction_T_max 0.6843
_exptl_absorpt_correction_T_min 0.3465
_exptl_absorpt_correction_type numerical
_exptl_absorpt_process_details
;
SADABS-2012/1 (Bruker, 2012)
Additional spherical absorption correction applied with mu*r =  0.0000
Lambda/2 correction factor = 0.0015
;
_exptl_crystal_colour colourless
_exptl_crystal_colour_primary colourless
_exptl_crystal_density_diffrn 1.832
_exptl_crystal_description block
_exptl_crystal_F_000 544
_exptl_crystal_size_max 0.26
_exptl_crystal_size_mid 0.207
_exptl_crystal_size_min 0.083
_refine_diff_density_max 0.496
_refine_diff_density_min -0.924
_refine_diff_density_rms 0.080
_refine_ls_extinction_method none
_refine_ls_goodness_of_fit_ref 1.071
_refine_ls_hydrogen_treatment mixed
_refine_ls_matrix_type full
_refine_ls_number_parameters 294
_refine_ls_number_reflns 5845
_refine_ls_number_restraints 0
_refine_ls_restrained_S_all 1.071
_refine_ls_R_factor_all 0.0194
_refine_ls_R_factor_gt 0.0193
_refine_ls_shift/su_max 0.000
_refine_ls_shift/su_mean 0.000
_refine_ls_structure_factor_coef Fsqd
_refine_ls_weighting_details 'w=1/[\s^2^(Fo^2^)+(0.0149P)^2^+0.7278P] where P=(Fo^2^+2Fc^2^)/3'
_refine_ls_weighting_scheme calc
_refine_ls_wR_factor_gt 0.0451
_refine_ls_wR_factor_ref 0.0451
_reflns_Friedel_coverage 0.000
_reflns_number_gt 5844
_reflns_number_total 5845
_reflns_threshold_expression 'I > 2\s(I)'
_cod_data_source_file c8dt03912g2.cif
_cod_data_source_block eb143
_cod_depositor_comments 'Adding full bibliography for 7049077--7049089.cif.'
_cod_database_code 7049085
_shelx_space_group_comment
;
The symmetry employed for this shelxl refinement is uniquely defined
by the following loop, which should always be used as a source of
symmetry information in preference to the above space-group names.
They are only intended as comments.
;
_shelx_estimated_absorpt_t_max 0.748
_shelx_estimated_absorpt_t_min 0.446
_olex2_refinement_description
;
1. Fixed Uiso
 At 1.2 times of:
  All C(H) groups, All C(H,H) groups
2.a Secondary CH2 refined with riding coordinates:
 C11(H11A,H11B)
2.b Aromatic/amide H refined with riding coordinates:
 C2(H2), C3(H3), C4(H4), C5(H5), C7(H7), C8(H8), C9(H9), C10(H10), C14(H14),
 C15(H15), C16(H16), C17(H17)
;
_shelx_shelxl_version_number 2014/7
_olex2_submission_special_instructions 'No special instructions were received'

loop_
_space_group_symop_operation_xyz
'x, y, z'
'-x, -y, -z'

loop_
_atom_site_label
_atom_site_type_symbol
_atom_site_fract_x
_atom_site_fract_y
_atom_site_fract_z
_atom_site_U_iso_or_equiv
_atom_site_adp_type
_atom_site_occupancy
_atom_site_site_symmetry_order
_atom_site_calc_flag
_atom_site_refinement_flags_posn
_atom_site_refinement_flags_adp
_atom_site_refinement_flags_occupancy
Pt1 Pt 0.5000 1.0000 0.0000 0.01818(3) Uani 1 2 d S T P
N1 N 0.70875(17) 0.91691(17) 0.08121(12) 0.0189(3) Uani 1 1 d . . .
N2 N 0.46744(17) 1.15374(17) 0.08041(13) 0.0197(3) Uani 1 1 d . . .
N3 N 0.59046(17) 0.95659(17) 0.24033(12) 0.0198(3) Uani 1 1 d . . .
N4 N 0.3842(2) 0.7218(2) 0.20315(17) 0.0374(4) Uani 1 1 d . . .
C1 C 0.7246(2) 0.9063(2) 0.18935(15) 0.0192(3) Uani 1 1 d . . .
C2 C 0.8681(2) 0.8493(2) 0.24593(16) 0.0242(4) Uani 1 1 d . . .
H2 H 0.8780 0.8396 0.3224 0.029 Uiso 1 1 calc R . .
C3 C 0.9968(2) 0.8066(2) 0.19025(18) 0.0279(4) Uani 1 1 d . . .
H3 H 1.0956 0.7683 0.2281 0.034 Uiso 1 1 calc R . .
C4 C 0.9805(2) 0.8201(2) 0.07893(18) 0.0278(4) Uani 1 1 d . . .
H4 H 1.0674 0.7905 0.0397 0.033 Uiso 1 1 calc R . .
C5 C 0.8359(2) 0.8772(2) 0.02639(16) 0.0243(4) Uani 1 1 d . . .
H5 H 0.8244 0.8892 -0.0504 0.029 Uiso 1 1 calc R . .
C6 C 0.5042(2) 1.1080(2) 0.19048(15) 0.0196(3) Uani 1 1 d . . .
C7 C 0.4592(2) 1.2078(2) 0.25111(17) 0.0255(4) Uani 1 1 d . . .
H7 H 0.4797 1.1732 0.3296 0.031 Uiso 1 1 calc R . .
C8 C 0.3845(2) 1.3577(2) 0.19543(18) 0.0285(4) Uani 1 1 d . . .
H8 H 0.3515 1.4265 0.2357 0.034 Uiso 1 1 calc R . .
C9 C 0.3577(2) 1.4077(2) 0.08065(18) 0.0281(4) Uani 1 1 d . . .
H9 H 0.3115 1.5117 0.0408 0.034 Uiso 1 1 calc R . .
C10 C 0.3995(2) 1.3030(2) 0.02609(16) 0.0249(4) Uani 1 1 d . . .
H10 H 0.3804 1.3360 -0.0524 0.030 Uiso 1 1 calc R . .
C11 C 0.5886(2) 0.8941(2) 0.36325(15) 0.0242(4) Uani 1 1 d . . .
H11A H 0.4823 0.9245 0.3856 0.029 Uiso 1 1 calc R . .
H11B H 0.6544 0.9397 0.3969 0.029 Uiso 1 1 calc R . .
C12 C 0.6441(2) 0.7227(2) 0.40914(15) 0.0229(3) Uani 1 1 d . . .
C13 C 0.5893(2) 0.6248(2) 0.36701(16) 0.0240(4) Uani 1 1 d . . .
C14 C 0.6436(2) 0.4658(2) 0.41349(18) 0.0297(4) Uani 1 1 d . . .
H14 H 0.6069 0.4005 0.3837 0.036 Uiso 1 1 calc R . .
C15 C 0.7508(3) 0.4052(2) 0.50270(19) 0.0336(4) Uani 1 1 d . . .
H15 H 0.7884 0.2977 0.5342 0.040 Uiso 1 1 calc R . .
C16 C 0.8034(3) 0.5004(3) 0.54625(18) 0.0343(5) Uani 1 1 d . . .
H16 H 0.8762 0.4581 0.6082 0.041 Uiso 1 1 calc R . .
C17 C 0.7504(3) 0.6577(2) 0.49995(17) 0.0297(4) Uani 1 1 d . . .
H17 H 0.7874 0.7218 0.5308 0.036 Uiso 1 1 calc R . .
C18 C 0.4750(2) 0.6829(2) 0.27542(17) 0.0270(4) Uani 1 1 d . . .
S1 S 0.90620(6) 1.20283(6) 0.22940(4) 0.02756(10) Uani 1 1 d . . .
F1 F 0.79886(18) 1.49449(16) 0.19952(13) 0.0457(4) Uani 1 1 d . . .
F2 F 1.0164(2) 1.39584(18) 0.29117(14) 0.0544(4) Uani 1 1 d . . .
F3 F 1.0018(2) 1.44177(19) 0.11378(14) 0.0517(4) Uani 1 1 d . . .
O2 O 0.8321(2) 1.1670(2) 0.33372(14) 0.0438(4) Uani 1 1 d . . .
O3 O 1.0622(2) 1.11371(19) 0.23438(15) 0.0399(4) Uani 1 1 d . . .
O4 O 0.8117(2) 1.2240(2) 0.13331(14) 0.0387(4) Uani 1 1 d . . .
C19 C 0.9323(3) 1.3933(3) 0.20736(18) 0.0314(4) Uani 1 1 d . . .
O1 O 0.2352(2) 0.9979(3) 0.44662(18) 0.0470(5) Uani 1 1 d . . .
H1A H 0.187(4) 0.958(4) 0.501(3) 0.060(10) Uiso 1 1 d . . .
H1B H 0.176(4) 1.020(4) 0.394(3) 0.062(11) Uiso 1 1 d . . .

loop_
_atom_site_aniso_label
_atom_site_aniso_U_11
_atom_site_aniso_U_22
_atom_site_aniso_U_33
_atom_site_aniso_U_23
_atom_site_aniso_U_13
_atom_site_aniso_U_12
Pt1 0.01930(5) 0.01715(5) 0.01582(5) -0.00466(3) 0.00058(3) -0.00132(3)
N1 0.0181(6) 0.0178(7) 0.0180(7) -0.0042(5) 0.0014(5) -0.0017(5)
N2 0.0209(7) 0.0172(7) 0.0196(7) -0.0071(6) 0.0005(5) -0.0005(5)
N3 0.0209(7) 0.0190(7) 0.0166(7) -0.0049(5) 0.0012(5) -0.0007(5)
N4 0.0303(9) 0.0465(12) 0.0367(10) -0.0110(9) -0.0011(8) -0.0153(8)
C1 0.0202(8) 0.0168(8) 0.0187(8) -0.0040(6) 0.0010(6) -0.0038(6)
C2 0.0231(8) 0.0224(9) 0.0232(9) -0.0030(7) -0.0026(7) -0.0047(7)
C3 0.0188(8) 0.0242(9) 0.0339(10) -0.0022(8) -0.0007(7) -0.0026(7)
C4 0.0210(8) 0.0245(9) 0.0343(10) -0.0069(8) 0.0074(7) -0.0036(7)
C5 0.0246(9) 0.0228(9) 0.0238(9) -0.0070(7) 0.0069(7) -0.0041(7)
C6 0.0188(7) 0.0197(8) 0.0204(8) -0.0075(6) 0.0004(6) -0.0034(6)
C7 0.0279(9) 0.0250(9) 0.0249(9) -0.0123(7) 0.0006(7) -0.0029(7)
C8 0.0286(9) 0.0237(9) 0.0358(11) -0.0161(8) 0.0024(8) -0.0029(7)
C9 0.0281(9) 0.0189(9) 0.0342(10) -0.0084(8) 0.0014(8) -0.0004(7)
C10 0.0266(9) 0.0198(9) 0.0230(9) -0.0037(7) -0.0007(7) -0.0003(7)
C11 0.0291(9) 0.0248(9) 0.0169(8) -0.0070(7) 0.0004(7) -0.0027(7)
C12 0.0252(8) 0.0245(9) 0.0166(8) -0.0050(7) 0.0029(6) -0.0046(7)
C13 0.0231(8) 0.0283(10) 0.0208(8) -0.0072(7) 0.0047(7) -0.0084(7)
C14 0.0332(10) 0.0273(10) 0.0298(10) -0.0097(8) 0.0088(8) -0.0099(8)
C15 0.0392(11) 0.0244(10) 0.0310(11) -0.0042(8) 0.0048(9) -0.0035(8)
C16 0.0383(11) 0.0318(11) 0.0237(10) -0.0002(8) -0.0052(8) -0.0035(9)
C17 0.0351(10) 0.0292(10) 0.0211(9) -0.0042(8) -0.0039(8) -0.0064(8)
C18 0.0261(9) 0.0316(10) 0.0264(9) -0.0099(8) 0.0061(7) -0.0127(8)
S1 0.0302(2) 0.0288(2) 0.0232(2) -0.00785(18) 0.00271(18) -0.00744(19)
F1 0.0484(8) 0.0342(7) 0.0411(8) -0.0074(6) 0.0026(6) 0.0074(6)
F2 0.0670(11) 0.0460(9) 0.0532(10) -0.0188(7) -0.0227(8) -0.0133(8)
F3 0.0573(10) 0.0511(9) 0.0462(9) -0.0078(7) 0.0221(7) -0.0261(8)
O2 0.0548(11) 0.0442(10) 0.0289(8) -0.0047(7) 0.0125(8) -0.0172(8)
O3 0.0374(9) 0.0375(9) 0.0422(9) -0.0178(7) -0.0015(7) 0.0027(7)
O4 0.0397(9) 0.0480(10) 0.0328(8) -0.0153(7) -0.0015(7) -0.0156(7)
C19 0.0322(10) 0.0314(11) 0.0275(10) -0.0074(8) -0.0004(8) -0.0052(8)
O1 0.0406(10) 0.0629(13) 0.0321(9) -0.0052(9) 0.0003(8) -0.0171(9)

loop_
_atom_type_symbol
_atom_type_description
_atom_type_scat_dispersion_real
_atom_type_scat_dispersion_imag
_atom_type_scat_source
C C 0.0033 0.0016 'International Tables Vol C Tables 4.2.6.8 and 6.1.1.4'
H H 0.0000 0.0000 'International Tables Vol C Tables 4.2.6.8 and 6.1.1.4'
F F 0.0171 0.0103 'International Tables Vol C Tables 4.2.6.8 and 6.1.1.4'
N N 0.0061 0.0033 'International Tables Vol C Tables 4.2.6.8 and 6.1.1.4'
O O 0.0106 0.0060 'International Tables Vol C Tables 4.2.6.8 and 6.1.1.4'
Pt Pt -1.7033 8.3905 'International Tables Vol C Tables 4.2.6.8 and 6.1.1.4'
S S 0.1246 0.1234 'International Tables Vol C Tables 4.2.6.8 and 6.1.1.4'

loop_
_geom_angle_atom_site_label_1
_geom_angle_atom_site_label_2
_geom_angle_atom_site_label_3
_geom_angle
_geom_angle_site_symmetry_1
_geom_angle_site_symmetry_3
N1 Pt1 N1 180.0 2_675 .
N2 Pt1 N1 94.65(6) . 2_675
N2 Pt1 N1 85.35(6) 2_675 2_675
N2 Pt1 N1 85.35(6) . .
N2 Pt1 N1 94.65(6) 2_675 .
N2 Pt1 N2 180.0 . 2_675
C1 N1 Pt1 120.27(12) . .
C1 N1 C5 119.48(16) . .
C5 N1 Pt1 120.18(13) . .
C6 N2 Pt1 120.13(12) . .
C6 N2 C10 119.19(16) . .
C10 N2 Pt1 120.55(13) . .
C1 N3 C6 117.73(15) . .
C1 N3 C11 118.18(14) . .
C6 N3 C11 115.74(14) . .
N1 C1 N3 117.15(15) . .
N1 C1 C2 120.64(16) . .
C2 C1 N3 122.21(16) . .
C1 C2 H2 120.2 . .
C3 C2 C1 119.59(18) . .
C3 C2 H2 120.2 . .
C2 C3 H3 120.2 . .
C2 C3 C4 119.60(18) . .
C4 C3 H3 120.2 . .
C3 C4 H4 120.6 . .
C5 C4 C3 118.71(18) . .
C5 C4 H4 120.6 . .
N1 C5 C4 121.92(18) . .
N1 C5 H5 119.0 . .
C4 C5 H5 119.0 . .
N2 C6 N3 117.01(15) . .
N2 C6 C7 120.82(16) . .
C7 C6 N3 122.17(16) . .
C6 C7 H7 120.5 . .
C8 C7 C6 119.05(18) . .
C8 C7 H7 120.5 . .
C7 C8 H8 120.0 . .
C7 C8 C9 120.00(18) . .
C9 C8 H8 120.0 . .
C8 C9 H9 120.9 . .
C10 C9 C8 118.26(18) . .
C10 C9 H9 120.9 . .
N2 C10 C9 122.35(18) . .
N2 C10 H10 118.8 . .
C9 C10 H10 118.8 . .
N3 C11 H11A 108.9 . .
N3 C11 H11B 108.9 . .
N3 C11 C12 113.41(15) . .
H11A C11 H11B 107.7 . .
C12 C11 H11A 108.9 . .
C12 C11 H11B 108.9 . .
C13 C12 C11 123.05(17) . .
C17 C12 C11 118.84(17) . .
C17 C12 C13 118.06(18) . .
C12 C13 C14 120.81(18) . .
C12 C13 C18 121.57(18) . .
C14 C13 C18 117.62(18) . .
C13 C14 H14 120.2 . .
C15 C14 C13 119.6(2) . .
C15 C14 H14 120.2 . .
C14 C15 H15 119.9 . .
C14 C15 C16 120.1(2) . .
C16 C15 H15 119.9 . .
C15 C16 H16 119.8 . .
C15 C16 C17 120.3(2) . .
C17 C16 H16 119.8 . .
C12 C17 H17 119.5 . .
C16 C17 C12 121.0(2) . .
C16 C17 H17 119.5 . .
N4 C18 C13 176.6(2) . .
O2 S1 O3 114.41(11) . .
O2 S1 C19 103.79(11) . .
O3 S1 C19 102.62(10) . .
O4 S1 O2 114.89(11) . .
O4 S1 O3 115.63(11) . .
O4 S1 C19 103.07(10) . .
F1 C19 S1 111.94(16) . .
F1 C19 F2 106.97(19) . .
F2 C19 S1 111.43(15) . .
F3 C19 S1 110.85(16) . .
F3 C19 F1 107.21(18) . .
F3 C19 F2 108.2(2) . .
H1A O1 H1B 104(3) . .

loop_
_geom_bond_atom_site_label_1
_geom_bond_atom_site_label_2
_geom_bond_distance
_geom_bond_site_symmetry_2
Pt1 N1 2.0136(15) .
Pt1 N1 2.0136(15) 2_675
Pt1 N2 2.0135(15) 2_675
Pt1 N2 2.0135(15) .
N1 C1 1.354(2) .
N1 C5 1.361(2) .
N2 C6 1.346(2) .
N2 C10 1.359(2) .
N3 C1 1.408(2) .
N3 C6 1.409(2) .
N3 C11 1.481(2) .
N4 C18 1.147(3) .
C1 C2 1.388(2) .
C2 H2 0.9500 .
C2 C3 1.385(3) .
C3 H3 0.9500 .
C3 C4 1.387(3) .
C4 H4 0.9500 .
C4 C5 1.376(3) .
C5 H5 0.9500 .
C6 C7 1.396(2) .
C7 H7 0.9500 .
C7 C8 1.381(3) .
C8 H8 0.9500 .
C8 C9 1.387(3) .
C9 H9 0.9500 .
C9 C10 1.373(3) .
C10 H10 0.9500 .
C11 H11A 0.9900 .
C11 H11B 0.9900 .
C11 C12 1.509(3) .
C12 C13 1.403(3) .
C12 C17 1.390(3) .
C13 C14 1.404(3) .
C13 C18 1.443(3) .
C14 H14 0.9500 .
C14 C15 1.381(3) .
C15 H15 0.9500 .
C15 C16 1.381(3) .
C16 H16 0.9500 .
C16 C17 1.389(3) .
C17 H17 0.9500 .
S1 O2 1.4433(17) .
S1 O3 1.4444(17) .
S1 O4 1.4359(17) .
S1 C19 1.822(2) .
F1 C19 1.329(3) .
F2 C19 1.332(3) .
F3 C19 1.326(3) .
O1 H1A 0.83(4) .
O1 H1B 0.81(4) .

loop_
_geom_hbond_atom_site_label_D
_geom_hbond_atom_site_label_H
_geom_hbond_atom_site_label_A
_geom_hbond_distance_DH
_geom_hbond_distance_HA
_geom_hbond_distance_DA
_geom_hbond_angle_DHA
_geom_hbond_site_symmetry_A
C4 H4 O4 0.95 2.46 3.321(3) 151.4 2_775
C5 H5 O3 0.95 2.53 3.394(3) 151.1 2_775
C10 H10 F1 0.95 2.37 3.183(2) 142.8 2_685
C11 H11A O1 0.99 2.35 3.339(3) 177.1 .
C11 H11B O1 0.99 2.54 3.468(3) 155.7 2_676
O1 H1A O2 0.83(4) 2.08(4) 2.852(3) 154(3) 2_676
O1 H1B S1 0.81(4) 3.02(4) 3.780(2) 158(3) 1_455
O1 H1B O3 0.81(4) 2.11(4) 2.891(3) 165(4) 1_455

loop_
_geom_torsion_atom_site_label_1
_geom_torsion_atom_site_label_2
_geom_torsion_atom_site_label_3
_geom_torsion_atom_site_label_4
_geom_torsion
Pt1 N1 C1 N3 -0.5(2)
Pt1 N1 C1 C2 -179.95(13)
Pt1 N1 C5 C4 179.95(14)
Pt1 N2 C6 N3 11.3(2)
Pt1 N2 C6 C7 -169.23(14)
Pt1 N2 C10 C9 171.61(15)
N1 C1 C2 C3 1.7(3)
N2 C6 C7 C8 -4.0(3)
N3 C1 C2 C3 -177.72(17)
N3 C6 C7 C8 175.37(18)
N3 C11 C12 C13 -49.5(2)
N3 C11 C12 C17 132.92(19)
C1 N1 C5 C4 2.8(3)
C1 N3 C6 N2 50.4(2)
C1 N3 C6 C7 -128.99(19)
C1 N3 C11 C12 -48.3(2)
C1 C2 C3 C4 -0.6(3)
C2 C3 C4 C5 0.5(3)
C3 C4 C5 N1 -1.6(3)
C5 N1 C1 N3 176.68(16)
C5 N1 C1 C2 -2.8(3)
C6 N2 C10 C9 -4.3(3)
C6 N3 C1 N1 -56.8(2)
C6 N3 C1 C2 122.69(19)
C6 N3 C11 C12 164.11(16)
C6 C7 C8 C9 -1.2(3)
C7 C8 C9 C10 3.5(3)
C8 C9 C10 N2 -0.8(3)
C10 N2 C6 N3 -172.71(16)
C10 N2 C6 C7 6.7(3)
C11 N3 C1 N1 156.29(16)
C11 N3 C1 C2 -24.3(2)
C11 N3 C6 N2 -161.81(16)
C11 N3 C6 C7 18.8(3)
C11 C12 C13 C14 -179.34(18)
C11 C12 C13 C18 0.2(3)
C11 C12 C17 C16 179.08(19)
C12 C13 C14 C15 0.9(3)
C13 C12 C17 C16 1.3(3)
C13 C14 C15 C16 0.4(3)
C14 C15 C16 C17 -0.7(3)
C15 C16 C17 C12 -0.1(3)
C17 C12 C13 C14 -1.7(3)
C17 C12 C13 C18 177.86(18)
C18 C13 C14 C15 -178.71(19)
O2 S1 C19 F1 -61.05(18)
O2 S1 C19 F2 58.68(19)
O2 S1 C19 F3 179.29(16)
O3 S1 C19 F1 179.54(15)
O3 S1 C19 F2 -60.73(19)
O3 S1 C19 F3 59.88(18)
O4 S1 C19 F1 59.07(17)
O4 S1 C19 F2 178.80(17)
O4 S1 C19 F3 -60.59(18)
